data_4341845
loop_
_publ_author_name
'Schachner, J\"org A'
'Terfassa, Belina'
'Peschel, Lydia M.'
'Zwettler, Niklas'
'Belaj, Ferdinand'
'Cias, Pawel'
'Gescheidt, Georg'
'M\"osch-Zanetti, Nadia C'

_publ_section_title
;
 Oxorhenium(V) Complexes with Phenolate-Oxazoline Ligands: Influence of
 the Isomeric Form on the O-Atom-Transfer Reactivity.
;
_journal_name_full 'Inorganic chemistry'
_journal_page_first 141202093244006
_journal_paper_doi 10.1021/ic501932c
_journal_year 2014
_chemical_compound_source 'synthetical product'
_chemical_formula_moiety 'C18 H16 Cl N2 O5 Re'
_chemical_formula_sum 'C18 H16 Cl N2 O5 Re'
_chemical_formula_weight 561.98
_chemical_name_systematic ' chloro-bis(2-(2'-hydroxyphenyl)-2-oxazolinato-N,O)oxo-rhenium(V)'
_space_group_IT_number 14
_symmetry_cell_setting monoclinic
_symmetry_space_group_name_Hall '-P 2yn'
_symmetry_space_group_name_H-M 'P 1 21/n 1'
_atom_sites_solution_hydrogens geom
_atom_sites_solution_primary direct
_atom_sites_solution_secondary difmap
_audit_creation_method 'manual edited SHELXL-97 .cif file'
_cell_angle_alpha 90.00
_cell_angle_beta 90.331(3)
_cell_angle_gamma 90.00
_cell_formula_units_Z 4
_cell_length_a 7.3979(5)
_cell_length_b 25.1497(16)
_cell_length_c 9.5588(6)
_cell_measurement_reflns_used 9489
_cell_measurement_temperature 100(2)
_cell_measurement_theta_max 31.41
_cell_measurement_theta_min 2.28
_cell_volume 1778.4(2)
_computing_cell_refinement 'Bruker SAINT'
_computing_data_collection 'Bruker APEX2'
_computing_data_reduction 'Bruker SAINT'
_computing_molecular_graphics 'modified ORTEP (Johnson, 1965)'
_computing_publication_material 'SHELXL-97 (Sheldrick, 2008)'
_computing_structure_refinement 'SHELXL-97 (Sheldrick, 2008)'
_computing_structure_solution 'SHELXS-97 (Sheldrick, 2008)'
_diffrn_ambient_temperature 100(2)
_diffrn_measured_fraction_theta_full 0.988
_diffrn_measured_fraction_theta_max 0.988
_diffrn_measurement_device_type 'Bruker APEX-II CCD'
_diffrn_measurement_method '\f and \w scans'
_diffrn_radiation_monochromator graphite
_diffrn_radiation_source 'fine-focus sealed tube'
_diffrn_radiation_type MoK\a
_diffrn_radiation_wavelength 0.71073
_diffrn_reflns_av_R_equivalents 0.0882
_diffrn_reflns_av_sigmaI/netI 0.0796
_diffrn_reflns_limit_h_max 9
_diffrn_reflns_limit_h_min -10
_diffrn_reflns_limit_k_max 34
_diffrn_reflns_limit_k_min -26
_diffrn_reflns_limit_l_max 13
_diffrn_reflns_limit_l_min -13
_diffrn_reflns_number 15603
_diffrn_reflns_theta_full 29.00
_diffrn_reflns_theta_max 29.00
_diffrn_reflns_theta_min 2.13
_diffrn_standards_number 0
_exptl_absorpt_coefficient_mu 7.017
_exptl_absorpt_correction_T_max 1.0000
_exptl_absorpt_correction_T_min 0.6285
_exptl_absorpt_correction_type multi-scan
_exptl_absorpt_process_details 'Bruker SADABS'
_exptl_crystal_colour green
_exptl_crystal_density_diffrn 2.099
_exptl_crystal_density_method 'not measured'
_exptl_crystal_description needle
_exptl_crystal_F_000 1080
_exptl_crystal_size_max 0.11
_exptl_crystal_size_mid 0.10
_exptl_crystal_size_min 0.05
_refine_diff_density_max 5.527
_refine_diff_density_min -4.151
_refine_diff_density_rms 0.330
_refine_ls_extinction_method none
_refine_ls_goodness_of_fit_ref 1.115
_refine_ls_hydrogen_treatment refU
_refine_ls_matrix_type full
_refine_ls_number_parameters 248
_refine_ls_number_reflns 4655
_refine_ls_number_restraints 1
_refine_ls_restrained_S_all 1.115
_refine_ls_R_factor_all 0.0784
_refine_ls_R_factor_gt 0.0653
_refine_ls_shift/su_max 0.000
_refine_ls_shift/su_mean 0.000
_refine_ls_structure_factor_coef Fsqd
_refine_ls_weighting_details 'calc w=1/[\s^2^(Fo^2^)+(0.0536P)^2^+58.3811P] where P=(Fo^2^+2Fc^2^)/3'
_refine_ls_weighting_scheme calc
_refine_ls_wR_factor_gt 0.1578
_refine_ls_wR_factor_ref 0.1634
_reflns_number_gt 4107
_reflns_number_total 4655
_reflns_threshold_expression >2sigma(I)
_cod_data_source_file ic501932c_si_002.cif
_cod_data_source_block JOSA2B
_cod_original_sg_symbol_H-M 'P 21/n'
_cod_database_code 4341845

loop_
_symmetry_equiv_pos_as_xyz
'x, y, z'
'-x+1/2, y+1/2, -z+1/2'
'-x, -y, -z'
'x-1/2, -y-1/2, z-1/2'

loop_
_atom_site_label
_atom_site_type_symbol
_atom_site_fract_x
_atom_site_fract_y
_atom_site_fract_z
_atom_site_U_iso_or_equiv
_atom_site_adp_type
_atom_site_occupancy
_atom_site_symmetry_multiplicity
_atom_site_calc_flag
_atom_site_refinement_flags
Re1 Re 0.70858(6) 0.385274(14) 0.80789(4) 0.01165(13) Uani 1 1 d .
O1 O 0.8483(12) 0.3969(3) 0.9450(8) 0.0163(15) Uani 1 1 d .
Cl1 Cl 0.4379(4) 0.42125(10) 0.9031(3) 0.0146(5) Uani 1 1 d .
O11 O 0.7856(13) 0.5330(3) 0.5899(8) 0.0163(15) Uani 1 1 d .
C12 C 0.7458(13) 0.4814(4) 0.6074(10) 0.0091(17) Uani 1 1 d .
N13 N 0.7652(13) 0.4624(3) 0.7311(9) 0.0116(16) Uani 1 1 d .
C14 C 0.8245(19) 0.5055(4) 0.8266(11) 0.019(2) Uani 1 1 d .
H141 H 0.9418 0.4970 0.8716 0.048(19) Uiso 1 1 calc R
H142 H 0.7334 0.5125 0.8999 0.048(19) Uiso 1 1 calc R
C15 C 0.8418(16) 0.5532(4) 0.7260(11) 0.016(2) Uani 1 1 d .
H151 H 0.7627 0.5828 0.7558 0.048(19) Uiso 1 1 calc R
H152 H 0.9682 0.5661 0.7230 0.048(19) Uiso 1 1 calc R
O21 O 0.5922(11) 0.3785(3) 0.6195(7) 0.0117(14) Uani 1 1 d .
C21 C 0.6196(15) 0.4003(4) 0.4969(11) 0.0135(19) Uani 1 1 d .
C22 C 0.6877(16) 0.4524(4) 0.4827(10) 0.0129(19) Uani 1 1 d .
C23 C 0.6975(17) 0.4758(4) 0.3505(10) 0.015(2) Uani 1 1 d .
H23 H 0.7356 0.5117 0.3419 0.019(18) Uiso 1 1 calc R
C24 C 0.6521(15) 0.4471(5) 0.2315(10) 0.015(2) Uani 1 1 d .
H24 H 0.6603 0.4630 0.1417 0.019(18) Uiso 1 1 calc R
C25 C 0.5946(16) 0.3947(4) 0.2446(11) 0.016(2) Uani 1 1 d .
H25 H 0.5670 0.3747 0.1629 0.019(18) Uiso 1 1 calc R
C26 C 0.5769(14) 0.3712(4) 0.3751(10) 0.0118(18) Uani 1 1 d .
H26 H 0.5361 0.3355 0.3823 0.019(18) Uiso 1 1 calc R
O31 O 1.0807(12) 0.2829(3) 0.6058(10) 0.0206(17) Uani 1 1 d U
C32 C 0.9253(15) 0.2992(4) 0.6665(10) 0.0137(19) Uani 1 1 d U
N33 N 0.9274(13) 0.3487(4) 0.7035(10) 0.0155(17) Uani 1 1 d .
C34 C 1.0942(16) 0.3736(5) 0.6675(12) 0.019(2) Uani 1 1 d .
H341 H 1.1613 0.3851 0.7521 0.048(19) Uiso 1 1 calc R
H342 H 1.0738 0.4048 0.6061 0.048(19) Uiso 1 1 calc R
C35 C 1.196(2) 0.3294(5) 0.5898(17) 0.029(3) Uani 1 1 d .
H351 H 1.2116 0.3385 0.4898 0.048(19) Uiso 1 1 calc R
H352 H 1.3167 0.3232 0.6324 0.048(19) Uiso 1 1 calc R
O41 O 0.5996(11) 0.3144(3) 0.8417(7) 0.0134(15) Uani 1 1 d .
C41 C 0.6264(16) 0.2707(4) 0.7640(10) 0.0127(19) Uani 1 1 d .
C42 C 0.7823(16) 0.2605(4) 0.6797(11) 0.0140(19) Uani 1 1 d .
C43 C 0.7931(15) 0.2136(4) 0.6017(11) 0.0148(19) Uani 1 1 d .
H43 H 0.8986 0.2066 0.5486 0.019(18) Uiso 1 1 calc R
C44 C 0.6539(17) 0.1774(4) 0.6005(12) 0.018(2) Uani 1 1 d .
H44 H 0.6619 0.1461 0.5453 0.019(18) Uiso 1 1 calc R
C45 C 0.5001(15) 0.1871(4) 0.6815(12) 0.016(2) Uani 1 1 d .
H45 H 0.4025 0.1625 0.6796 0.019(18) Uiso 1 1 calc R
C46 C 0.4892(17) 0.2324(4) 0.7646(12) 0.017(2) Uani 1 1 d .
H46 H 0.3869 0.2374 0.8228 0.019(18) Uiso 1 1 calc R

loop_
_atom_site_aniso_label
_atom_site_aniso_U_11
_atom_site_aniso_U_22
_atom_site_aniso_U_33
_atom_site_aniso_U_23
_atom_site_aniso_U_13
_atom_site_aniso_U_12
Re1 0.0149(2) 0.01389(19) 0.00621(18) 0.00087(13) 0.00138(13) -0.00160(15)
O1 0.017(4) 0.025(4) 0.007(3) -0.002(3) -0.003(3) 0.002(3)
Cl1 0.0150(12) 0.0190(11) 0.0099(10) -0.0004(8) 0.0024(9) 0.0002(9)
O11 0.023(4) 0.013(3) 0.013(3) -0.001(3) 0.000(3) -0.004(3)
C12 0.003(4) 0.018(4) 0.007(4) 0.001(3) -0.001(3) 0.002(3)
N13 0.008(4) 0.016(4) 0.011(4) -0.001(3) -0.007(3) -0.001(3)
C14 0.035(7) 0.018(5) 0.005(4) -0.004(4) -0.004(4) -0.008(5)
C15 0.016(5) 0.018(5) 0.014(5) -0.003(4) 0.001(4) -0.002(4)
O21 0.009(3) 0.017(3) 0.008(3) 0.002(2) -0.004(3) -0.003(3)
C21 0.014(5) 0.017(5) 0.009(4) -0.004(4) 0.000(4) 0.000(4)
C22 0.018(5) 0.014(4) 0.007(4) 0.002(3) 0.003(4) -0.001(4)
C23 0.020(6) 0.016(5) 0.010(4) 0.002(3) -0.002(4) 0.002(4)
C24 0.011(5) 0.027(5) 0.005(4) 0.002(4) -0.001(3) 0.002(4)
C25 0.015(5) 0.024(5) 0.009(4) -0.002(4) -0.005(4) 0.005(4)
C26 0.007(4) 0.023(5) 0.005(4) -0.001(3) -0.002(3) -0.002(4)
O31 0.008(4) 0.019(4) 0.034(5) -0.001(3) 0.006(3) 0.004(3)
C32 0.010(4) 0.022(5) 0.010(4) 0.002(3) 0.006(3) 0.000(4)
N33 0.011(4) 0.019(4) 0.016(4) 0.002(3) -0.002(3) -0.001(3)
C34 0.012(5) 0.034(6) 0.012(5) -0.002(4) 0.007(4) -0.011(5)
C35 0.018(6) 0.024(6) 0.047(8) 0.006(5) 0.006(6) -0.006(5)
O41 0.016(4) 0.015(3) 0.009(3) 0.002(3) 0.009(3) -0.002(3)
C41 0.016(5) 0.015(5) 0.007(4) 0.002(3) 0.002(4) 0.000(4)
C42 0.011(5) 0.016(4) 0.016(5) 0.004(4) 0.007(4) 0.000(4)
C43 0.007(5) 0.021(5) 0.017(5) 0.003(4) 0.004(4) 0.000(4)
C44 0.019(6) 0.016(5) 0.019(5) -0.003(4) 0.008(4) -0.001(4)
C45 0.011(5) 0.020(5) 0.018(5) 0.000(4) 0.002(4) -0.001(4)
C46 0.015(5) 0.017(5) 0.020(5) 0.001(4) 0.003(4) -0.003(4)

loop_
_atom_type_symbol
_atom_type_description
_atom_type_scat_dispersion_real
_atom_type_scat_dispersion_imag
_atom_type_scat_source
C C 0.0033 0.0016 'International Tables Vol C Tables 4.2.6.8 and 6.1.1.4'
H H 0.0000 0.0000 'International Tables Vol C Tables 4.2.6.8 and 6.1.1.4'
Cl Cl 0.1484 0.1585 'International Tables Vol C Tables 4.2.6.8 and 6.1.1.4'
N N 0.0061 0.0033 'International Tables Vol C Tables 4.2.6.8 and 6.1.1.4'
O O 0.0106 0.0060 'International Tables Vol C Tables 4.2.6.8 and 6.1.1.4'
Re Re -1.0185 7.2310 'International Tables Vol C Tables 4.2.6.8 and 6.1.1.4'

loop_
_geom_angle_atom_site_label_1
_geom_angle_atom_site_label_2
_geom_angle_atom_site_label_3
_geom_angle
_geom_angle_publ_flag
N33 Re1 Cl1 172.6(3) yes
O1 Re1 O21 166.4(4) yes
O41 Re1 N13 164.0(3) yes
O1 Re1 O41 106.0(4) yes
O41 Re1 O21 84.1(3) yes
O1 Re1 N33 88.5(4) yes
O41 Re1 N33 90.0(3) yes
O21 Re1 N33 82.2(3) yes
O1 Re1 N13 89.4(4) yes
O21 Re1 N13 81.4(3) yes
N33 Re1 N13 94.7(4) yes
O1 Re1 Cl1 98.6(3) yes
O41 Re1 Cl1 86.3(2) yes
O21 Re1 Cl1 91.0(2) yes
N13 Re1 Cl1 87.3(3) yes
C12 O11 C15 106.8(8) ?
N13 C12 O11 116.9(9) ?
N13 C12 C22 126.6(9) ?
O11 C12 C22 116.4(8) ?
C12 N13 C14 109.0(8) yes
C12 N13 Re1 129.8(7) yes
C14 N13 Re1 121.0(6) yes
N13 C14 C15 102.1(8) ?
N13 C14 H141 111.4 ?
C15 C14 H141 111.4 ?
N13 C14 H142 111.4 ?
C15 C14 H142 111.4 ?
H141 C14 H142 109.2 ?
O11 C15 C14 105.2(8) ?
O11 C15 H151 110.7 ?
C14 C15 H151 110.7 ?
O11 C15 H152 110.7 ?
C14 C15 H152 110.7 ?
H151 C15 H152 108.8 ?
C21 O21 Re1 134.5(7) yes
O21 C21 C26 119.1(10) ?
O21 C21 C22 122.1(9) ?
C26 C21 C22 118.8(10) ?
C23 C22 C21 119.9(9) ?
C23 C22 C12 120.8(9) ?
C21 C22 C12 119.3(9) ?
C24 C23 C22 120.6(10) ?
C24 C23 H23 119.7 ?
C22 C23 H23 119.7 ?
C23 C24 C25 119.5(9) ?
C23 C24 H24 120.2 ?
C25 C24 H24 120.2 ?
C26 C25 C24 121.0(10) ?
C26 C25 H25 119.5 ?
C24 C25 H25 119.5 ?
C25 C26 C21 120.0(10) ?
C25 C26 H26 120.0 ?
C21 C26 H26 120.0 ?
C32 O31 C35 107.5(9) ?
N33 C32 O31 113.6(10) ?
N33 C32 C42 129.2(10) ?
O31 C32 C42 117.2(9) ?
C32 N33 C34 111.4(10) yes
C32 N33 Re1 122.6(8) yes
C34 N33 Re1 126.0(8) yes
N33 C34 C35 103.1(10) ?
N33 C34 H341 111.2 ?
C35 C34 H341 111.2 ?
N33 C34 H342 111.2 ?
C35 C34 H342 111.2 ?
H341 C34 H342 109.1 ?
O31 C35 C34 103.9(10) ?
O31 C35 H351 111.0 ?
C34 C35 H351 111.0 ?
O31 C35 H352 111.0 ?
C34 C35 H352 111.0 ?
H351 C35 H352 109.0 ?
C41 O41 Re1 125.7(6) yes
O41 C41 C46 116.9(10) ?
O41 C41 C42 125.4(10) ?
C46 C41 C42 117.7(10) ?
C43 C42 C41 119.9(10) ?
C43 C42 C32 118.6(10) ?
C41 C42 C32 121.4(9) ?
C44 C43 C42 121.2(10) ?
C44 C43 H43 119.4 ?
C42 C43 H43 119.4 ?
C43 C44 C45 119.5(10) ?
C43 C44 H44 120.3 ?
C45 C44 H44 120.3 ?
C46 C45 C44 120.5(11) ?
C46 C45 H45 119.8 ?
C44 C45 H45 119.8 ?
C45 C46 C41 121.1(11) ?
C45 C46 H46 119.4 ?
C41 C46 H46 119.4 ?

loop_
_geom_bond_atom_site_label_1
_geom_bond_atom_site_label_2
_geom_bond_distance
_geom_bond_publ_flag
Re1 O1 1.689(8) yes
Re1 O41 1.983(7) yes
Re1 O21 1.999(7) yes
Re1 N33 2.116(10) yes
Re1 N13 2.117(9) yes
Re1 Cl1 2.383(3) yes
O11 C12 1.340(12) ?
O11 C15 1.455(13) ?
C12 N13 1.282(12) ?
C12 C22 1.460(14) ?
N13 C14 1.482(13) ?
C14 C15 1.543(15) ?
C14 H141 0.99 ?
C14 H142 0.99 ?
C15 H151 0.99 ?
C15 H152 0.99 ?
O21 C21 1.311(13) yes
C21 C26 1.410(13) ?
C21 C22 1.411(14) ?
C22 C23 1.397(13) ?
C23 C24 1.387(14) ?
C23 H23 0.95 ?
C24 C25 1.389(16) ?
C24 H24 0.95 ?
C25 C26 1.387(14) ?
C25 H25 0.95 ?
C26 H26 0.95 ?
O31 C32 1.355(13) ?
O31 C35 1.457(15) ?
C32 N33 1.295(14) ?
C32 C42 1.443(15) ?
N33 C34 1.428(14) ?
C34 C35 1.539(18) ?
C34 H341 0.99 ?
C34 H342 0.99 ?
C35 H351 0.99 ?
C35 H352 0.99 ?
O41 C41 1.342(12) yes
C41 C46 1.400(15) ?
C41 C42 1.434(15) ?
C42 C43 1.399(15) ?
C43 C44 1.373(16) ?
C43 H43 0.95 ?
C44 C45 1.401(15) ?
C44 H44 0.95 ?
C45 C46 1.392(15) ?
C45 H45 0.95 ?
C46 H46 0.95 ?

loop_
_geom_torsion_atom_site_label_1
_geom_torsion_atom_site_label_2
_geom_torsion_atom_site_label_3
_geom_torsion_atom_site_label_4
_geom_torsion
C15 O11 C12 N13 -0.2(13)
C15 O11 C12 C22 -179.2(9)
O11 C12 N13 C14 1.7(13)
C22 C12 N13 C14 -179.4(10)
O11 C12 N13 Re1 177.1(7)
C22 C12 N13 Re1 -4.0(16)
O1 Re1 N13 C12 160.0(10)
O41 Re1 N13 C12 -35.0(18)
O21 Re1 N13 C12 -9.9(10)
N33 Re1 N13 C12 71.5(10)
Cl1 Re1 N13 C12 -101.4(10)
O1 Re1 N13 C14 -25.1(9)
O41 Re1 N13 C14 140.0(11)
O21 Re1 N13 C14 165.0(9)
N33 Re1 N13 C14 -113.6(9)
Cl1 Re1 N13 C14 73.6(8)
C12 N13 C14 C15 -2.2(12)
Re1 N13 C14 C15 -178.1(7)
C12 O11 C15 C14 -1.2(12)
N13 C14 C15 O11 2.0(12)
O1 Re1 O21 C21 -20(2)
O41 Re1 O21 C21 -158.6(10)
N33 Re1 O21 C21 -67.8(10)
N13 Re1 O21 C21 28.2(10)
Cl1 Re1 O21 C21 115.3(10)
Re1 O21 C21 C26 150.3(8)
Re1 O21 C21 C22 -30.8(16)
O21 C21 C22 C23 -173.6(11)
C26 C21 C22 C23 5.3(17)
O21 C21 C22 C12 5.9(17)
C26 C21 C22 C12 -175.2(10)
N13 C12 C22 C23 -170.5(11)
O11 C12 C22 C23 8.4(15)
N13 C12 C22 C21 10.0(17)
O11 C12 C22 C21 -171.1(10)
C21 C22 C23 C24 -4.3(18)
C12 C22 C23 C24 176.2(10)
C22 C23 C24 C25 0.7(18)
C23 C24 C25 C26 1.8(17)
C24 C25 C26 C21 -0.7(17)
O21 C21 C26 C25 176.1(10)
C22 C21 C26 C25 -2.8(16)
C35 O31 C32 N33 -5.4(14)
C35 O31 C32 C42 173.8(10)
O31 C32 N33 C34 1.1(13)
C42 C32 N33 C34 -178.0(11)
O31 C32 N33 Re1 -177.7(7)
C42 C32 N33 Re1 3.2(16)
O1 Re1 N33 C32 118.2(9)
O41 Re1 N33 C32 12.1(9)
O21 Re1 N33 C32 -71.9(9)
N13 Re1 N33 C32 -152.6(9)
O1 Re1 N33 C34 -60.4(9)
O41 Re1 N33 C34 -166.4(9)
O21 Re1 N33 C34 109.5(9)
N13 Re1 N33 C34 28.9(9)
C32 N33 C34 C35 3.4(13)
Re1 N33 C34 C35 -177.9(8)
C32 O31 C35 C34 7.0(13)
N33 C34 C35 O31 -6.2(13)
O1 Re1 O41 C41 -114.0(9)
O21 Re1 O41 C41 56.6(9)
N33 Re1 O41 C41 -25.5(9)
N13 Re1 O41 C41 81.5(15)
Cl1 Re1 O41 C41 148.1(9)
Re1 O41 C41 C46 -154.0(8)
Re1 O41 C41 C42 25.1(15)
O41 C41 C42 C43 -179.1(10)
C46 C41 C42 C43 0.0(15)
O41 C41 C42 C32 -2.8(17)
C46 C41 C42 C32 176.4(10)
N33 C32 C42 C43 164.1(11)
O31 C32 C42 C43 -15.0(15)
N33 C32 C42 C41 -12.3(18)
O31 C32 C42 C41 168.6(10)
C41 C42 C43 C44 2.1(17)
C32 C42 C43 C44 -174.3(11)
C42 C43 C44 C45 -1.6(18)
C43 C44 C45 C46 -1.2(18)
C44 C45 C46 C41 3.4(18)
O41 C41 C46 C45 176.5(10)
C42 C41 C46 C45 -2.8(16)
